data_4343520
loop_
_publ_author_name
'Zhang, He'
'Yu, Kai'
'Lv, Jing-Hua'
'Gong, Li-Hong'
'Wang, Chun-Mei'
'Wang, Chun-Xiao'
'Sun, Di'
'Zhou, Bai-Bin'

_publ_section_title
;
 Organic-Inorganic Hybrid Materials Based on Basket-like
 {Ca&#x2282;P6Mo18O73} Cages.
;
_journal_issue 14
_journal_name_full 'Inorganic chemistry'
_journal_page_first 6744
_journal_page_last 6757
_journal_paper_doi 10.1021/acs.inorgchem.5b00508
_journal_volume 54
_journal_year 2015
_chemical_formula_moiety 'C30 H60 Ca Fe Mo18 N12 O79 P6'
_chemical_formula_sum 'C30 H60 Ca Fe Mo18 N12 O79 P6'
_chemical_formula_weight 3861.57
_chemical_name_systematic
; 
 ? 
;
_space_group_IT_number 14
_symmetry_cell_setting monoclinic
_symmetry_space_group_name_Hall '-P 2ybc'
_symmetry_space_group_name_H-M 'P 1 21/c 1'
_atom_sites_solution_hydrogens geom
_atom_sites_solution_primary direct
_atom_sites_solution_secondary difmap
_audit_creation_method SHELXL-97
_cell_angle_alpha 90.00
_cell_angle_beta 97.611(4)
_cell_angle_gamma 90.00
_cell_formula_units_Z 4
_cell_length_a 22.503(5)
_cell_length_b 13.701(3)
_cell_length_c 30.208(6)
_cell_measurement_reflns_used 2402
_cell_measurement_temperature 298(2)
_cell_measurement_theta_max 24.78
_cell_measurement_theta_min 2.59
_cell_volume 9231(3)
_computing_cell_refinement 'Bruker SMART'
_computing_data_collection 'Bruker SMART'
_computing_data_reduction 'Bruker SAINT'
_computing_molecular_graphics 'Bruker SHELXTL'
_computing_publication_material 'Bruker SHELXTL'
_computing_structure_refinement 'SHELXL-97 (Sheldrick, 1997)'
_computing_structure_solution 'SHELXS-97 (Sheldrick, 1990)'
_diffrn_ambient_temperature 298(2)
_diffrn_measured_fraction_theta_full 0.992
_diffrn_measured_fraction_theta_max 0.992
_diffrn_measurement_device_type 'CCD area detector'
_diffrn_measurement_method 'phi and omega scans'
_diffrn_radiation_monochromator graphite
_diffrn_radiation_source 'fine-focus sealed tube'
_diffrn_radiation_type MoK\a
_diffrn_radiation_wavelength 0.71073
_diffrn_reflns_av_R_equivalents 0.1192
_diffrn_reflns_av_sigmaI/netI 0.1612
_diffrn_reflns_limit_h_max 20
_diffrn_reflns_limit_h_min -28
_diffrn_reflns_limit_k_max 16
_diffrn_reflns_limit_k_min -17
_diffrn_reflns_limit_l_max 27
_diffrn_reflns_limit_l_min -37
_diffrn_reflns_number 49761
_diffrn_reflns_theta_full 26.47
_diffrn_reflns_theta_max 26.47
_diffrn_reflns_theta_min 0.91
_exptl_absorpt_coefficient_mu 2.791
_exptl_absorpt_correction_T_max 0.5146
_exptl_absorpt_correction_T_min 0.3245
_exptl_absorpt_correction_type multi-scan
_exptl_crystal_colour blue
_exptl_crystal_density_diffrn 2.778
_exptl_crystal_density_method 'not measured'
_exptl_crystal_description block
_exptl_crystal_F_000 7392.0
_exptl_crystal_size_max 0.22
_exptl_crystal_size_mid 0.20
_exptl_crystal_size_min 0.18
_refine_diff_density_max 2.277
_refine_diff_density_min -2.316
_refine_diff_density_rms 0.407
_refine_ls_extinction_method none
_refine_ls_goodness_of_fit_ref 1.035
_refine_ls_hydrogen_treatment constr
_refine_ls_matrix_type full
_refine_ls_number_parameters 1324
_refine_ls_number_reflns 18712
_refine_ls_number_restraints 38
_refine_ls_restrained_S_all 1.091
_refine_ls_R_factor_all 0.0795
_refine_ls_R_factor_gt 0.0626
_refine_ls_shift/su_max 0.001
_refine_ls_shift/su_mean 0.000
_refine_ls_structure_factor_coef Fsqd
_refine_ls_weighting_details 'calc w=1/[\s^2^(Fo^2^)+(0.0957P)^2^+0.0000P] where P=(Fo^2^+2Fc^2^)/3'
_refine_ls_weighting_scheme calc
_refine_ls_wR_factor_gt 0.0970
_refine_ls_wR_factor_ref 0.1049
_reflns_number_gt 9189
_reflns_number_total 18712
_reflns_threshold_expression >2sigma(I)
_cod_data_source_file ic5b00508_si_002.cif
_cod_data_source_block test_0m
_cod_depositor_comments
;
The following automatic conversions were performed:

'_symmetry_cell_setting' value 'Monoclinic' changed to 'monoclinic'
according to
/usr/data/users/saulius/crontab/automatic-downloads/rss-feeds/ACS/lib/dictionaries/cif_core.dic
dictionary named 'cif_core.dic' version 2.4.2 from 2011-04-26.

Automatic conversion script
Id: cif_fix_values 3271 2015-04-21 07:52:19Z andrius 

 Adding full bibliography for 4343517--4343520.cif.
;
_cod_original_cell_volume 9232(4)
_cod_original_sg_symbol_H-M P2(1)/c
_cod_database_code 4343520

loop_
_symmetry_equiv_pos_as_xyz
'x, y, z'
'-x, y+1/2, -z+1/2'
'-x, -y, -z'
'x, -y-1/2, z-1/2'

loop_
_atom_site_label
_atom_site_type_symbol
_atom_site_fract_x
_atom_site_fract_y
_atom_site_fract_z
_atom_site_U_iso_or_equiv
_atom_site_adp_type
_atom_site_occupancy
_atom_site_symmetry_multiplicity
_atom_site_calc_flag
_atom_site_refinement_flags
C1 C 0.0955(16) 0.445(2) 0.8990(9) 0.121(4) Uani 1 1 d U
H1A H 0.1370 0.4481 0.9128 0.145 Uiso 1 1 calc R
H1B H 0.0787 0.3820 0.9045 0.145 Uiso 1 1 calc R
N8 N 0.2668(13) 0.3687(15) 1.0128(7) 0.104(7) Uani 1 1 d U
H8 H 0.2484 0.3143 1.0154 0.125 Uiso 1 1 calc R
Mo1 Mo 0.23685(6) 0.75836(8) 0.35097(4) 0.0189(3) Uani 1 1 d .
Mo2 Mo 0.23918(6) 0.26440(9) 0.37597(4) 0.0195(3) Uani 1 1 d .
Mo3 Mo 0.25714(6) 0.58460(9) 0.13034(4) 0.0193(3) Uani 1 1 d .
Mo4 Mo 0.27068(6) 0.66450(9) 0.46526(4) 0.0211(3) Uani 1 1 d .
Mo5 Mo 0.08487(6) 0.60549(9) 0.22368(4) 0.0193(3) Uani 1 1 d .
Mo6 Mo 0.46595(6) 0.48102(8) 0.25786(4) 0.0175(3) Uani 1 1 d .
Mo7 Mo 0.23251(6) 0.23673(8) 0.25338(4) 0.0178(3) Uani 1 1 d .
Mo8 Mo 0.40167(6) 0.53915(9) 0.48416(4) 0.0229(3) Uani 1 1 d .
Mo9 Mo 0.14015(6) 0.53558(9) 0.45794(4) 0.0235(3) Uani 1 1 d .
Mo10 Mo 0.38610(6) 0.45308(9) 0.14260(4) 0.0212(3) Uani 1 1 d .
Mo11 Mo 0.27169(6) 0.41101(9) 0.47732(4) 0.0221(3) Uani 1 1 d .
Mo12 Mo 0.47639(6) 0.51457(9) 0.38164(4) 0.0201(3) Uani 1 1 d .
Mo13 Mo 0.08486(6) 0.36275(9) 0.23612(4) 0.0200(3) Uani 1 1 d .
Mo14 Mo 0.12649(6) 0.45909(9) 0.13092(4) 0.0217(3) Uani 1 1 d .
Mo15 Mo 0.25665(6) 0.32957(9) 0.14303(4) 0.0191(3) Uani 1 1 d .
Mo16 Mo 0.09048(6) 0.63369(9) 0.34691(4) 0.0213(3) Uani 1 1 d .
Mo17 Mo 0.23179(6) 0.72800(8) 0.22854(4) 0.0173(3) Uani 1 1 d .
Mo18 Mo 0.09181(6) 0.38811(9) 0.35974(4) 0.0221(3) Uani 1 1 d .
Fe1 Fe 0.50010(10) 0.72876(14) 0.23901(6) 0.0210(5) Uani 1 1 d .
P1 P 0.22705(17) 0.5127(2) 0.36969(11) 0.0148(8) Uani 1 1 d .
Ca1 Ca 0.33184(14) 0.4973(2) 0.30900(9) 0.0214(7) Uani 1 1 d .
P2 P 0.22067(17) 0.4812(2) 0.23234(11) 0.0159(8) Uani 1 1 d .
P3 P 0.37279(18) 0.6901(3) 0.39183(12) 0.0198(8) Uani 1 1 d .
P4 P 0.36752(18) 0.6485(2) 0.21503(11) 0.0171(8) Uani 1 1 d .
P5 P 0.63330(18) 0.8050(3) 0.26765(11) 0.0170(8) Uani 1 1 d .
P6 P 0.37467(19) 0.3482(3) 0.40848(12) 0.0213(9) Uani 1 1 d .
O1 O 0.0810(5) 0.3743(7) 0.2970(3) 0.0222(16) Uani 1 1 d U
O2 O 0.2394(5) 0.7517(6) 0.2897(3) 0.0223(16) Uani 1 1 d U
O3 O 0.0797(5) 0.6199(6) 0.2847(3) 0.0213(16) Uani 1 1 d U
O4 O 0.1586(5) 0.3047(7) 0.3653(3) 0.0219(15) Uani 1 1 d U
O5 O 0.4585(5) 0.5005(7) 0.3180(3) 0.0224(16) Uani 1 1 d U
O6 O 0.1519(5) 0.2796(6) 0.2472(3) 0.0215(15) Uani 1 1 d U
O7 O 0.2416(4) 0.2409(6) 0.3145(3) 0.0188(16) Uani 1 1 d U
O8 O 0.2312(5) 0.2609(6) 0.1867(3) 0.0211(16) Uani 1 1 d U
O9 O 0.2534(4) 0.3954(6) 0.2568(3) 0.0176(15) Uani 1 1 d U
O10 O 0.3882(4) 0.5796(6) 0.2556(3) 0.0190(15) Uani 1 1 d U
O11 O 0.0440(5) 0.4807(6) 0.2209(3) 0.0230(16) Uani 1 1 d U
O12 O 0.1520(5) 0.6892(6) 0.2268(3) 0.0211(15) Uani 1 1 d U
O13 O 0.2574(4) 0.5974(6) 0.3494(3) 0.0200(14) Uani 1 1 d U
O14 O 0.0375(5) 0.7167(7) 0.3541(3) 0.025(2) Uani 1 1 d U
O15 O 0.2545(4) 0.5736(6) 0.2482(3) 0.0196(14) Uani 1 1 d U
O16 O 0.5144(4) 0.3823(7) 0.2625(3) 0.0216(19) Uani 1 1 d U
O17 O 0.2245(5) 0.8427(6) 0.2104(3) 0.021(2) Uani 1 1 d U
O18 O 0.1047(5) 0.3700(6) 0.1691(3) 0.0223(15) Uani 1 1 d U
O19 O 0.3279(4) 0.7571(6) 0.3651(3) 0.0208(17) Uani 1 1 d U
O20 O 0.4380(4) 0.4625(6) 0.1935(3) 0.0205(16) Uani 1 1 d U
O21 O 0.3927(5) 0.6114(7) 0.3626(3) 0.0230(16) Uani 1 1 d U
O22 O 0.6781(4) 0.7380(6) 0.2481(3) 0.0185(18) Uani 1 1 d U
O23 O 0.2207(5) 0.4688(6) 0.1810(3) 0.0222(14) Uani 1 1 d U
O24 O 0.6130(4) 0.8863(6) 0.2346(3) 0.0190(18) Uani 1 1 d U
O25 O 0.2222(5) 0.1154(7) 0.2454(3) 0.025(2) Uani 1 1 d U
O26 O 0.4203(4) 0.7001(6) 0.2015(3) 0.0210(17) Uani 1 1 d U
O27 O 0.2318(5) 0.5237(6) 0.4222(3) 0.0214(13) Uani 1 1 d U
O28 O 0.2271(5) 0.8811(7) 0.3562(3) 0.026(2) Uani 1 1 d U
O29 O 0.0303(5) 0.2789(7) 0.2228(3) 0.030(2) Uani 1 1 d U
O30 O 0.3235(5) 0.7234(6) 0.2289(3) 0.0220(16) Uani 1 1 d U
O31 O 0.4256(5) 0.7602(7) 0.4099(3) 0.027(2) Uani 1 1 d U
O32 O 0.5805(5) 0.7456(6) 0.2785(3) 0.0226(18) Uani 1 1 d U
O33 O 0.2598(4) 0.4208(6) 0.3587(3) 0.0211(14) Uani 1 1 d U
O34 O 0.1604(5) 0.5090(7) 0.3521(3) 0.0224(14) Uani 1 1 d U
O35 O 0.2966(5) 0.4518(6) 0.1205(3) 0.0223(16) Uani 1 1 d U
O36 O 0.4082(5) 0.5390(7) 0.1085(3) 0.027(2) Uani 1 1 d U
O37 O 0.1142(5) 0.4296(7) 0.4256(3) 0.0235(15) Uani 1 1 d U
O38 O 0.4641(5) 0.7286(7) 0.3040(3) 0.026(2) Uani 1 1 d U
H38A H 0.4701 0.7772 0.3215 0.031 Uiso 1 1 d R
H38B H 0.4441 0.6798 0.3113 0.031 Uiso 1 1 d R
O39 O 0.3322(5) 0.2690(6) 0.3898(3) 0.0230(17) Uani 1 1 d U
O40 O 0.2310(5) 0.6746(6) 0.1664(3) 0.0213(15) Uani 1 1 d U
O41 O 0.5112(4) 0.5769(6) 0.2490(3) 0.0206(16) Uani 1 1 d U
O42 O 0.2416(5) 0.7335(7) 0.4184(3) 0.0234(15) Uani 1 1 d U
O43 O 0.6654(4) 0.8539(6) 0.3120(3) 0.0209(19) Uani 1 1 d U
O44 O 0.3123(5) 0.5439(7) 0.4926(3) 0.0233(15) Uani 1 1 d U
O45 O 0.0485(5) 0.5151(6) 0.3543(3) 0.0222(16) Uani 1 1 d U
O46 O 0.1567(5) 0.7160(6) 0.3446(3) 0.0228(15) Uani 1 1 d U
O47 O 0.1845(5) 0.3586(7) 0.1094(3) 0.0295(17) Uani 1 1 d U
O48 O 0.5264(5) 0.4227(7) 0.3932(3) 0.033(2) Uani 1 1 d U
O49 O 0.0296(5) 0.6798(7) 0.2020(3) 0.028(2) Uani 1 1 d U
O50 O 0.2319(5) 0.1492(6) 0.3925(3) 0.028(2) Uani 1 1 d U
O51 O 0.3472(5) 0.6403(7) 0.4315(3) 0.0221(15) Uani 1 1 d U
O52 O 0.2841(5) 0.2468(7) 0.1108(3) 0.032(2) Uani 1 1 d U
O53 O 0.3973(5) 0.4085(7) 0.3721(3) 0.0249(17) Uani 1 1 d U
O54 O 0.2434(5) 0.3209(7) 0.4389(3) 0.0229(15) Uani 1 1 d U
O55 O 0.3024(5) 0.7473(7) 0.5016(3) 0.030(2) Uani 1 1 d U
O56 O 0.3372(4) 0.5835(6) 0.1768(3) 0.0206(15) Uani 1 1 d U
O57 O 0.1162(5) 0.6240(7) 0.4161(3) 0.0253(16) Uani 1 1 d U
O58 O 0.2844(5) 0.6503(6) 0.0906(3) 0.027(2) Uani 1 1 d U
O59 O 0.0373(5) 0.3133(7) 0.3722(3) 0.030(2) Uani 1 1 d U
O60 O 0.1861(5) 0.5433(7) 0.1012(3) 0.0280(17) Uani 1 1 d U
O61 O 0.2020(5) 0.6355(7) 0.4881(3) 0.0251(17) Uani 1 1 d U
O62 O 0.0917(5) 0.5481(8) 0.4958(3) 0.035(2) Uani 1 1 d U
O63 O 0.1555(5) 0.4855(6) 0.2408(3) 0.0229(14) Uani 1 1 d U
O64 O 0.3482(5) 0.4152(7) 0.4416(3) 0.0236(15) Uani 1 1 d U
O65 O 0.2018(5) 0.4492(7) 0.4961(3) 0.0240(16) Uani 1 1 d U
O66 O 0.3044(5) 0.3491(7) 0.5225(3) 0.029(2) Uani 1 1 d U
O67 O 0.4296(5) 0.2966(7) 0.4374(3) 0.033(2) Uani 1 1 d U
O68 O 0.4066(5) 0.3493(7) 0.1182(3) 0.034(2) Uani 1 1 d U
O69 O 0.5382(5) 0.7416(7) 0.1775(3) 0.032(2) Uani 1 1 d U
H69A H 0.5577 0.7926 0.1723 0.039 Uiso 1 1 d R
H69B H 0.5339 0.6957 0.1584 0.039 Uiso 1 1 d R
O70 O 0.4516(5) 0.5286(7) 0.4401(3) 0.0270(16) Uani 1 1 d U
O71 O 0.5209(5) 0.6151(7) 0.3823(3) 0.029(2) Uani 1 1 d U
O72 O 0.4243(5) 0.6408(7) 0.5127(3) 0.033(2) Uani 1 1 d U
O73 O 0.0742(5) 0.4497(8) 0.0849(3) 0.033(2) Uani 1 1 d U
O74 O 0.1031(5) 0.5645(7) 0.1591(3) 0.0295(16) Uani 1 1 d U
O75 O 0.4215(5) 0.4502(7) 0.5204(3) 0.033(2) Uani 1 1 d U
C2 C 0.0644(12) 0.4452(18) 0.7430(7) 0.081(4) Uani 1 1 d U
H2 H 0.0515 0.3808 0.7434 0.097 Uiso 1 1 calc R
N1 N 0.1018(6) 0.4888(10) 0.7741(4) 0.033(3) Uani 1 1 d U
N4 N 0.3870(8) 0.5030(11) 0.8394(5) 0.048(4) Uani 1 1 d U
N6 N 0.6550(6) 0.4575(8) 0.3685(4) 0.027(3) Uani 1 1 d U
N11 N 0.6264(7) 0.5920(10) 0.3363(5) 0.043(4) Uani 1 1 d U
H11 H 0.6141 0.6511 0.3322 0.052 Uiso 1 1 calc R
C3 C 0.1089(13) 0.5810(17) 0.7639(7) 0.083(4) Uani 1 1 d U
H3 H 0.1328 0.6265 0.7808 0.099 Uiso 1 1 calc R
C4 C 0.6474(9) 0.4397(13) 0.3227(6) 0.045(3) Uani 1 1 d U
H4 H 0.6532 0.3811 0.3083 0.054 Uiso 1 1 calc R
C5 C 0.0757(12) 0.5965(17) 0.7253(7) 0.080(4) Uani 1 1 d U
H5 H 0.0712 0.6557 0.7102 0.096 Uiso 1 1 calc R
C6 C 0.6301(9) 0.5243(12) 0.3040(6) 0.046(3) Uani 1 1 d U
H6 H 0.6217 0.5356 0.2734 0.055 Uiso 1 1 calc R
C7 C 0.6453(9) 0.5508(13) 0.3759(6) 0.046(3) Uani 1 1 d U
H7 H 0.6506 0.5820 0.4035 0.055 Uiso 1 1 calc R
N12 N 0.9056(9) 0.6794(12) 0.3684(5) 0.065(6) Uani 1 1 d U
H12 H 0.9061 0.7335 0.3540 0.078 Uiso 1 1 calc R
C8 C 0.8688(10) 0.6022(14) 0.3571(6) 0.054(3) Uani 1 1 d U
H8A H 0.8394 0.5983 0.3325 0.065 Uiso 1 1 calc R
C9 C 0.4237(12) 0.4557(16) 0.8812(7) 0.077(3) Uani 1 1 d U
H9A H 0.4652 0.4768 0.8838 0.093 Uiso 1 1 calc R
H9B H 0.4226 0.3852 0.8787 0.093 Uiso 1 1 calc R
C10 C 0.7503(9) 0.3708(12) 0.3981(6) 0.043(3) Uani 1 1 d U
H10A H 0.7675 0.3299 0.4227 0.052 Uiso 1 1 calc R
H10B H 0.7523 0.3349 0.3707 0.052 Uiso 1 1 calc R
C11 C 0.7871(9) 0.4597(13) 0.3975(6) 0.048(2) Uani 1 1 d U
H11A H 0.7670 0.5034 0.3750 0.058 Uiso 1 1 calc R
H11B H 0.7879 0.4918 0.4262 0.058 Uiso 1 1 calc R
N5 N 0.8820(7) 0.5361(10) 0.3865(5) 0.042(4) Uani 1 1 d U
C12 C 0.8487(9) 0.4477(13) 0.3887(6) 0.052(3) Uani 1 1 d U
H12A H 0.8696 0.4067 0.4119 0.062 Uiso 1 1 calc R
H12B H 0.8483 0.4133 0.3606 0.062 Uiso 1 1 calc R
C13 C 0.6844(9) 0.3897(12) 0.4029(5) 0.045(3) Uani 1 1 d U
H13A H 0.6629 0.3281 0.4007 0.055 Uiso 1 1 calc R
H13B H 0.6818 0.4168 0.4322 0.055 Uiso 1 1 calc R
C14 C 0.1295(13) 0.4374(18) 0.8161(7) 0.095(4) Uani 1 1 d U
H14A H 0.1708 0.4581 0.8239 0.114 Uiso 1 1 calc R
H14B H 0.1290 0.3674 0.8115 0.114 Uiso 1 1 calc R
C15 C 0.9245(10) 0.5669(14) 0.4165(6) 0.055(3) Uani 1 1 d U
H15 H 0.9410 0.5321 0.4416 0.066 Uiso 1 1 calc R
C16 C 0.3946(13) 0.4894(17) 0.9229(7) 0.090(3) Uani 1 1 d U
H16A H 0.3902 0.5598 0.9221 0.107 Uiso 1 1 calc R
H16B H 0.3548 0.4612 0.9212 0.107 Uiso 1 1 calc R
C17 C 0.9407(10) 0.6559(14) 0.4057(6) 0.058(3) Uani 1 1 d U
H17 H 0.9707 0.6942 0.4211 0.070 Uiso 1 1 calc R
C18 C 0.3315(12) 0.4705(16) 0.8182(7) 0.072(4) Uani 1 1 d U
H18 H 0.3124 0.4131 0.8247 0.086 Uiso 1 1 calc R
C19 C 0.3099(12) 0.5370(15) 0.7865(7) 0.067(4) Uani 1 1 d U
H19 H 0.2733 0.5384 0.7682 0.081 Uiso 1 1 calc R
C20 C 0.4015(12) 0.5856(16) 0.8200(7) 0.070(4) Uani 1 1 d U
H20 H 0.4359 0.6231 0.8274 0.084 Uiso 1 1 calc R
N7 N 0.3577(9) 0.6022(10) 0.7890(5) 0.056(5) Uani 1 1 d U
H7A H 0.3579 0.6506 0.7709 0.067 Uiso 1 1 calc R
C21 C 0.4290(14) 0.4616(19) 0.9647(8) 0.099(4) Uani 1 1 d U
H21A H 0.4701 0.4828 0.9648 0.119 Uiso 1 1 calc R
H21B H 0.4291 0.3910 0.9671 0.119 Uiso 1 1 calc R
O3W O 0.5307(6) 0.7457(8) 0.4593(4) 0.055(3) Uani 1 1 d U
H3WA H 0.5569 0.7111 0.4488 0.066 Uiso 1 1 d R
H3WB H 0.5403 0.7788 0.4830 0.066 Uiso 1 1 d R
O4W O 0.5316(6) 0.2190(9) 0.4099(4) 0.068(4) Uani 1 1 d U
H4WA H 0.5336 0.1749 0.3903 0.081 Uiso 1 1 d R
H4WB H 0.5548 0.2170 0.4344 0.081 Uiso 1 1 d R
O1W O 0.0633(6) 0.7156(10) 0.0976(4) 0.063(3) Uani 1 1 d U
H1WA H 0.0613 0.6609 0.0843 0.075 Uiso 1 1 d R
H1WB H 0.0473 0.7659 0.0845 0.075 Uiso 1 1 d R
O2W O 0.1586(7) 0.2618(11) 0.0221(5) 0.086(4) Uani 1 1 d U
H2WA H 0.1353 0.2811 -0.0006 0.104 Uiso 1 1 d R
H2WB H 0.1765 0.2073 0.0215 0.104 Uiso 1 1 d R
C22 C 0.0900(14) 0.4661(19) 0.8563(8) 0.103(4) Uani 1 1 d U
H22A H 0.0884 0.5368 0.8555 0.123 Uiso 1 1 calc R
H22B H 0.0497 0.4446 0.8451 0.123 Uiso 1 1 calc R
C23 C 0.2874(16) 0.512(2) 1.0022(9) 0.101(4) Uani 1 1 d U
H23 H 0.2836 0.5790 0.9967 0.121 Uiso 1 1 calc R
C24 C 0.2377(16) 0.453(2) 1.0061(9) 0.105(5) Uani 1 1 d U
H24 H 0.1972 0.4686 1.0045 0.126 Uiso 1 1 calc R
C25 C 0.3257(16) 0.374(2) 1.0153(9) 0.100(4) Uani 1 1 d U
H25 H 0.3517 0.3219 1.0220 0.120 Uiso 1 1 calc R
C26 C 0.4054(14) 0.504(2) 1.0043(8) 0.101(4) Uani 1 1 d U
H26A H 0.4043 0.5743 1.0020 0.121 Uiso 1 1 calc R
H26B H 0.4316 0.4863 1.0312 0.121 Uiso 1 1 calc R
N3 N 0.3434(13) 0.4656(17) 1.0069(6) 0.098(8) Uani 1 1 d U
C27 C 0.0589(16) 0.527(2) 0.9143(9) 0.124(4) Uani 1 1 d U
H27A H 0.0538 0.5784 0.8918 0.149 Uiso 1 1 calc R
H27B H 0.0196 0.5038 0.9190 0.149 Uiso 1 1 calc R
C28 C 0.0785(13) 0.628(2) 1.0156(10) 0.129(4) Uani 1 1 d DU
H28 H 0.0680 0.6383 1.0440 0.155 Uiso 1 1 calc R
N2 N 0.0901(12) 0.566(2) 0.9556(8) 0.132(5) Uani 1 1 d DU
C29 C 0.1069(14) 0.657(2) 0.9506(10) 0.129(4) Uani 1 1 d DU
H29 H 0.1206 0.6866 0.9263 0.154 Uiso 1 1 calc R
C30 C 0.0764(13) 0.546(2) 0.9921(9) 0.127(4) Uani 1 1 d DU
H30 H 0.0663 0.4845 1.0019 0.153 Uiso 1 1 calc R
N10 N 0.0990(12) 0.692(2) 0.9892(8) 0.143(5) Uani 1 1 d DU
H10 H 0.1063 0.7523 0.9966 0.172 Uiso 1 1 calc R
N9 N 0.0488(6) 0.5095(9) 0.7113(4) 0.032(3) Uani 1 1 d U
H9 H 0.0261 0.4993 0.6865 0.038 Uiso 1 1 calc R

loop_
_atom_site_aniso_label
_atom_site_aniso_U_11
_atom_site_aniso_U_22
_atom_site_aniso_U_33
_atom_site_aniso_U_23
_atom_site_aniso_U_13
_atom_site_aniso_U_12
C1 0.159(10) 0.117(8) 0.090(7) -0.002(7) 0.023(7) -0.030(7)
N8 0.174(18) 0.054(12) 0.088(15) -0.017(11) 0.029(16) -0.035(16)
Mo1 0.0240(8) 0.0168(6) 0.0153(6) -0.0001(5) 0.0006(5) 0.0022(6)
Mo2 0.0236(8) 0.0160(6) 0.0182(6) 0.0011(5) 0.0008(5) -0.0017(6)
Mo3 0.0259(8) 0.0174(6) 0.0140(6) 0.0007(5) 0.0009(5) 0.0024(6)
Mo4 0.0295(8) 0.0185(6) 0.0152(6) -0.0018(5) 0.0017(5) -0.0009(6)
Mo5 0.0212(8) 0.0181(6) 0.0181(6) 0.0002(5) 0.0003(5) 0.0006(6)
Mo6 0.0197(7) 0.0144(6) 0.0181(6) 0.0007(5) 0.0019(5) 0.0002(6)
Mo7 0.0214(8) 0.0141(6) 0.0173(6) -0.0005(5) -0.0002(5) -0.0013(6)
Mo8 0.0267(8) 0.0254(7) 0.0152(6) -0.0011(5) -0.0022(5) -0.0002(6)
Mo9 0.0285(8) 0.0259(7) 0.0164(6) 0.0013(5) 0.0042(5) -0.0003(6)
Mo10 0.0249(8) 0.0221(7) 0.0169(6) -0.0027(5) 0.0040(5) 0.0000(6)
Mo11 0.0300(8) 0.0216(7) 0.0140(6) 0.0016(5) 0.0006(5) -0.0018(6)
Mo12 0.0195(7) 0.0223(7) 0.0176(6) 0.0000(5) -0.0011(5) -0.0005(6)
Mo13 0.0202(8) 0.0184(6) 0.0206(6) -0.0010(5) 0.0001(5) -0.0005(6)
Mo14 0.0252(8) 0.0219(7) 0.0167(6) -0.0011(5) -0.0017(5) 0.0014(6)
Mo15 0.0249(8) 0.0165(6) 0.0154(6) -0.0029(5) 0.0007(5) 0.0002(6)
Mo16 0.0221(8) 0.0220(7) 0.0195(6) -0.0012(5) 0.0019(5) 0.0015(6)
Mo17 0.0222(8) 0.0138(6) 0.0155(6) 0.0002(5) 0.0013(5) 0.0025(6)
Mo18 0.0218(8) 0.0227(7) 0.0217(7) 0.0006(5) 0.0029(5) -0.0015(6)
Fe1 0.0203(12) 0.0184(11) 0.0241(11) 0.0007(9) 0.0029(9) -0.0014(10)
P1 0.019(2) 0.0142(18) 0.0110(16) -0.0003(13) -0.0004(14) -0.0020(16)
Ca1 0.0257(18) 0.0203(15) 0.0174(14) -0.0034(11) 0.0003(13) -0.0005(14)
P2 0.018(2) 0.0136(18) 0.0155(17) 0.0001(14) 0.0000(15) 0.0022(16)
P3 0.022(2) 0.0181(19) 0.0187(19) -0.0014(15) 0.0005(16) -0.0009(17)
P4 0.021(2) 0.0135(18) 0.0165(18) 0.0014(14) 0.0015(15) -0.0003(16)
P5 0.019(2) 0.0149(18) 0.0170(18) -0.0002(14) 0.0008(15) -0.0008(16)
P6 0.026(2) 0.020(2) 0.0166(18) 0.0023(15) -0.0017(16) 0.0019(18)
O1 0.025(3) 0.023(3) 0.019(3) -0.001(3) 0.003(3) 0.001(3)
O2 0.028(3) 0.018(3) 0.022(3) 0.001(3) 0.005(3) -0.001(3)
O3 0.026(3) 0.018(3) 0.019(3) 0.001(3) 0.002(3) 0.000(3)
O4 0.025(3) 0.022(3) 0.018(3) -0.001(3) 0.000(3) -0.005(3)
O5 0.023(3) 0.022(3) 0.022(3) -0.003(3) 0.002(3) 0.001(3)
O6 0.026(3) 0.018(3) 0.019(3) 0.001(3) 0.001(3) 0.002(3)
O7 0.023(4) 0.017(3) 0.016(3) -0.002(3) 0.002(3) -0.002(3)
O8 0.029(3) 0.018(3) 0.016(3) 0.000(3) 0.001(3) -0.001(3)
O9 0.023(3) 0.014(3) 0.016(3) -0.002(3) 0.003(3) 0.002(3)
O10 0.023(3) 0.015(3) 0.019(3) 0.001(3) 0.001(3) -0.002(3)
O11 0.026(3) 0.022(3) 0.020(3) -0.004(3) 0.002(3) 0.003(3)
O12 0.026(3) 0.017(3) 0.020(3) 0.002(3) 0.002(3) 0.004(3)
O13 0.024(3) 0.017(3) 0.019(3) -0.004(2) 0.003(3) 0.000(3)
O14 0.027(5) 0.024(5) 0.026(5) -0.002(4) 0.006(4) 0.012(4)
O15 0.024(3) 0.013(3) 0.021(3) 0.003(2) 0.000(3) 0.001(3)
O16 0.021(4) 0.022(4) 0.022(4) -0.002(3) 0.001(3) 0.006(4)
O17 0.025(5) 0.017(4) 0.022(5) 0.000(4) 0.005(4) 0.000(4)
O18 0.027(3) 0.019(3) 0.020(3) -0.003(3) 0.002(3) 0.002(3)
O19 0.025(4) 0.017(3) 0.020(3) -0.001(3) 0.004(3) -0.001(3)
O20 0.024(3) 0.018(3) 0.021(3) 0.003(3) 0.007(3) 0.003(3)
O21 0.025(3) 0.021(3) 0.022(3) -0.005(3) -0.001(3) 0.001(3)
O22 0.020(4) 0.014(4) 0.020(4) -0.004(3) -0.001(3) 0.003(4)
O23 0.028(3) 0.018(3) 0.019(3) -0.003(2) 0.000(2) 0.000(3)
O24 0.019(4) 0.016(4) 0.021(4) 0.004(3) -0.003(3) 0.005(4)
O25 0.037(6) 0.020(5) 0.018(5) -0.004(4) -0.001(4) 0.003(5)
O26 0.022(4) 0.019(3) 0.022(3) 0.000(3) 0.001(3) -0.001(3)
O27 0.027(3) 0.022(2) 0.016(2) -0.002(2) 0.004(2) -0.002(2)
O28 0.028(6) 0.024(5) 0.024(5) 0.002(4) -0.003(4) -0.005(4)
O29 0.030(6) 0.023(5) 0.037(5) 0.006(4) 0.000(4) 0.007(5)
O30 0.029(3) 0.014(3) 0.023(3) -0.001(3) 0.002(3) 0.002(3)
O31 0.029(5) 0.022(4) 0.027(4) -0.001(4) -0.004(4) -0.004(4)
O32 0.024(4) 0.019(4) 0.025(4) 0.004(3) 0.005(3) 0.002(3)
O33 0.026(3) 0.019(3) 0.017(3) -0.005(2) 0.001(3) -0.002(3)
O34 0.025(3) 0.022(3) 0.019(3) -0.002(2) 0.001(3) 0.000(3)
O35 0.029(3) 0.019(3) 0.017(3) -0.001(3) -0.001(3) 0.001(3)
O36 0.025(5) 0.032(5) 0.024(4) 0.003(4) 0.000(4) -0.002(4)
O37 0.026(3) 0.025(3) 0.020(3) 0.000(3) 0.005(3) -0.003(3)
O38 0.033(5) 0.019(4) 0.027(4) -0.003(4) 0.009(4) -0.004(4)
O39 0.029(4) 0.017(3) 0.022(3) -0.004(3) 0.001(3) 0.000(3)
O40 0.028(3) 0.016(3) 0.018(3) 0.000(3) -0.003(3) 0.004(3)
O41 0.021(3) 0.016(3) 0.025(3) 0.002(3) 0.002(3) -0.001(3)
O42 0.031(3) 0.021(3) 0.018(3) -0.003(3) 0.004(3) 0.002(3)
O43 0.021(4) 0.019(4) 0.022(4) 0.000(3) -0.002(4) 0.002(4)
O44 0.029(3) 0.024(3) 0.017(3) -0.003(3) 0.007(3) -0.001(3)
O45 0.026(3) 0.021(3) 0.020(3) 0.001(3) 0.002(3) 0.001(3)
O46 0.028(3) 0.019(3) 0.021(3) 0.001(3) 0.000(3) 0.001(3)
O47 0.035(3) 0.028(3) 0.024(3) -0.005(3) -0.001(3) -0.001(3)
O48 0.035(5) 0.037(5) 0.025(5) -0.001(4) -0.001(4) 0.001(5)
O49 0.030(5) 0.024(5) 0.029(5) 0.009(4) 0.001(4) 0.014(4)
O50 0.037(6) 0.015(5) 0.031(5) 0.002(4) 0.000(4) -0.001(4)
O51 0.026(3) 0.023(3) 0.017(3) 0.000(3) 0.002(3) 0.002(3)
O52 0.040(6) 0.029(5) 0.025(5) -0.008(4) 0.004(4) 0.012(5)
O53 0.026(3) 0.025(3) 0.023(3) -0.003(3) 0.001(3) -0.002(3)
O54 0.029(3) 0.023(3) 0.018(3) 0.001(3) 0.006(3) -0.004(3)
O55 0.046(6) 0.029(5) 0.016(4) -0.012(4) 0.004(4) -0.005(5)
O56 0.025(3) 0.017(3) 0.018(3) 0.001(3) -0.003(3) 0.001(3)
O57 0.030(3) 0.026(3) 0.020(3) 0.000(3) 0.003(3) -0.002(3)
O58 0.044(6) 0.016(4) 0.023(4) 0.008(4) 0.006(4) 0.001(4)
O59 0.025(6) 0.033(5) 0.033(5) 0.001(4) 0.008(4) -0.006(5)
O60 0.037(3) 0.024(3) 0.022(3) -0.001(3) -0.001(3) 0.004(3)
O61 0.032(4) 0.023(3) 0.021(3) 0.004(3) 0.006(3) 0.004(3)
O62 0.038(6) 0.038(5) 0.030(5) -0.001(4) 0.006(5) 0.000(5)
O63 0.028(3) 0.019(3) 0.021(3) 0.000(2) 0.002(3) -0.001(3)
O64 0.030(3) 0.024(3) 0.017(3) -0.002(3) 0.003(3) -0.002(3)
O65 0.029(4) 0.024(3) 0.020(3) 0.000(3) 0.005(3) -0.003(3)
O66 0.039(6) 0.030(5) 0.019(4) 0.001(4) 0.002(4) -0.006(5)
O67 0.035(5) 0.033(5) 0.029(5) 0.004(4) -0.003(4) -0.007(4)
O68 0.036(6) 0.036(5) 0.027(5) -0.010(4) -0.003(4) 0.003(5)
O69 0.037(6) 0.028(5) 0.033(5) -0.006(4) 0.008(4) -0.003(5)
O70 0.030(3) 0.027(3) 0.024(3) 0.002(3) 0.001(3) 0.003(3)
O71 0.033(5) 0.027(5) 0.028(4) -0.005(4) 0.002(4) -0.008(4)
O72 0.042(5) 0.033(5) 0.019(4) -0.004(4) -0.007(4) -0.004(4)
O73 0.034(6) 0.038(5) 0.027(5) -0.007(4) -0.003(4) -0.002(5)
O74 0.034(3) 0.026(3) 0.027(3) 0.000(3) -0.001(3) 0.007(3)
O75 0.042(6) 0.037(5) 0.019(4) 0.003(4) -0.001(4) -0.006(5)
C2 0.118(10) 0.073(7) 0.055(7) 0.007(6) 0.026(7) -0.023(7)
N1 0.024(8) 0.039(8) 0.036(8) -0.001(6) 0.001(6) -0.002(7)
N4 0.049(11) 0.042(9) 0.053(10) 0.012(7) 0.008(8) 0.013(8)
N6 0.033(9) 0.014(6) 0.033(7) 0.007(5) 0.003(6) 0.005(6)
N11 0.041(10) 0.034(8) 0.059(10) 0.023(7) 0.026(8) 0.003(8)
C3 0.120(10) 0.073(7) 0.059(7) 0.006(7) 0.024(7) -0.025(7)
C4 0.059(6) 0.035(5) 0.040(5) 0.002(5) 0.004(5) 0.002(5)
C5 0.119(10) 0.066(8) 0.058(7) 0.005(7) 0.025(7) -0.020(8)
C6 0.061(7) 0.037(6) 0.040(6) -0.002(5) 0.005(6) -0.002(6)
C7 0.060(6) 0.036(5) 0.043(5) 0.005(5) 0.008(5) 0.002(5)
N12 0.108(17) 0.061(11) 0.032(9) 0.019(8) 0.031(9) 0.036(11)
C8 0.063(7) 0.048(6) 0.051(6) 0.012(5) 0.005(5) -0.004(6)
C9 0.101(9) 0.062(7) 0.071(7) -0.006(6) 0.017(6) -0.011(7)
C10 0.058(6) 0.033(5) 0.039(5) 0.010(4) 0.008(5) -0.002(5)
C11 0.062(6) 0.039(5) 0.044(5) 0.007(4) 0.007(4) -0.002(5)
N5 0.052(11) 0.033(8) 0.040(8) 0.015(7) -0.002(7) 0.004(8)
C12 0.062(6) 0.042(5) 0.051(5) 0.012(5) 0.005(5) -0.002(5)
C13 0.062(6) 0.035(5) 0.041(5) 0.008(5) 0.010(5) -0.003(5)
C14 0.133(9) 0.087(7) 0.069(6) 0.003(6) 0.024(7) -0.026(7)
C15 0.065(7) 0.049(6) 0.052(6) 0.012(5) 0.008(6) -0.005(6)
C16 0.116(9) 0.076(6) 0.076(7) -0.002(5) 0.013(6) -0.009(6)
C17 0.065(7) 0.052(6) 0.056(6) 0.012(6) 0.005(6) -0.008(6)
C18 0.096(9) 0.055(7) 0.066(7) -0.008(6) 0.016(7) -0.013(7)
C19 0.090(9) 0.052(7) 0.062(7) -0.010(6) 0.019(7) -0.015(7)
C20 0.096(9) 0.053(7) 0.063(7) -0.005(6) 0.019(7) -0.013(7)
N7 0.094(15) 0.030(9) 0.051(10) -0.001(7) 0.034(10) -0.010(9)
C21 0.123(9) 0.086(7) 0.087(7) -0.002(6) 0.011(7) -0.006(7)
O3W 0.058(5) 0.050(5) 0.053(5) -0.010(4) -0.006(4) 0.008(5)
O4W 0.065(7) 0.061(6) 0.074(6) 0.001(5) -0.006(6) 0.000(6)
O1W 0.070(5) 0.059(5) 0.058(5) 0.008(4) 0.005(4) 0.014(5)
O2W 0.086(6) 0.091(6) 0.082(6) -0.014(5) 0.010(5) -0.003(6)
C22 0.137(10) 0.102(7) 0.073(7) 0.010(6) 0.026(7) -0.030(7)
C23 0.128(9) 0.088(7) 0.087(7) 0.001(6) 0.013(7) -0.007(7)
C24 0.130(11) 0.093(9) 0.093(9) 0.000(8) 0.016(9) -0.004(9)
C25 0.129(9) 0.085(7) 0.085(7) 0.000(6) 0.012(7) -0.005(7)
C26 0.128(9) 0.090(8) 0.084(7) -0.004(7) 0.012(7) -0.008(7)
N3 0.15(2) 0.103(17) 0.039(10) -0.023(10) 0.009(12) -0.071(17)
C27 0.163(9) 0.119(7) 0.092(7) -0.005(6) 0.026(7) -0.032(7)
C28 0.178(10) 0.124(9) 0.089(8) 0.002(7) 0.033(8) -0.043(8)
N2 0.185(11) 0.130(9) 0.085(9) -0.013(9) 0.034(9) -0.034(9)
C29 0.177(10) 0.125(8) 0.088(7) -0.003(7) 0.034(7) -0.037(8)
C30 0.175(10) 0.124(8) 0.088(7) -0.001(7) 0.033(8) -0.036(8)
N10 0.195(11) 0.132(10) 0.106(9) -0.004(8) 0.030(9) -0.045(10)
N9 0.026(8) 0.032(7) 0.036(8) -0.013(6) -0.001(6) -0.011(7)

loop_
_atom_type_symbol
_atom_type_description
_atom_type_scat_dispersion_real
_atom_type_scat_dispersion_imag
_atom_type_scat_source
C C 0.0033 0.0016 'International Tables Vol C Tables 4.2.6.8 and 6.1.1.4'
H H 0.0000 0.0000 'International Tables Vol C Tables 4.2.6.8 and 6.1.1.4'
N N 0.0061 0.0033 'International Tables Vol C Tables 4.2.6.8 and 6.1.1.4'
O O 0.0106 0.0060 'International Tables Vol C Tables 4.2.6.8 and 6.1.1.4'
P P 0.1023 0.0942 'International Tables Vol C Tables 4.2.6.8 and 6.1.1.4'
Ca Ca 0.2262 0.3064 'International Tables Vol C Tables 4.2.6.8 and 6.1.1.4'
Fe Fe 0.3463 0.8444 'International Tables Vol C Tables 4.2.6.8 and 6.1.1.4'
Mo Mo -1.6832 0.6857 'International Tables Vol C Tables 4.2.6.8 and 6.1.1.4'

loop_
_geom_angle_atom_site_label_1
_geom_angle_atom_site_label_2
_geom_angle_atom_site_label_3
_geom_angle
_geom_angle_site_symmetry_1
_geom_angle_site_symmetry_3
C22 C1 C27 99(3) . .
C22 C1 H1A 112.0 . .
C27 C1 H1A 111.9 . .
C22 C1 H1B 112.0 . .
C27 C1 H1B 112.0 . .
H1A C1 H1B 109.6 . .
C25 N8 C24 115(3) . .
C25 N8 H8 122.6 . .
C24 N8 H8 122.2 . .
O28 Mo1 O2 99.3(4) . .
O28 Mo1 O46 100.4(5) . .
O2 Mo1 O46 92.2(4) . .
O28 Mo1 O19 97.3(4) . .
O2 Mo1 O19 92.6(4) . .
O46 Mo1 O19 160.7(4) . .
O28 Mo1 O42 93.6(4) . .
O2 Mo1 O42 166.8(4) . .
O46 Mo1 O42 88.5(4) . .
O19 Mo1 O42 82.7(4) . .
O28 Mo1 O13 174.4(4) . .
O2 Mo1 O13 84.1(3) . .
O46 Mo1 O13 83.8(4) . .
O19 Mo1 O13 78.0(4) . .
O42 Mo1 O13 82.8(3) . .
O50 Mo2 O4 101.5(5) . .
O50 Mo2 O7 98.6(4) . .
O4 Mo2 O7 92.0(4) . .
O50 Mo2 O54 94.2(4) . .
O4 Mo2 O54 88.5(4) . .
O7 Mo2 O54 166.8(4) . .
O50 Mo2 O39 96.0(5) . .
O4 Mo2 O39 161.2(4) . .
O7 Mo2 O39 92.5(4) . .
O54 Mo2 O39 83.1(4) . .
O50 Mo2 O33 173.2(5) . .
O4 Mo2 O33 84.5(4) . .
O7 Mo2 O33 84.3(3) . .
O54 Mo2 O33 82.6(3) . .
O39 Mo2 O33 77.7(4) . .
O58 Mo3 O40 104.2(4) . .
O58 Mo3 O60 101.7(5) . .
O40 Mo3 O60 99.8(4) . .
O58 Mo3 O35 99.5(4) . .
O40 Mo3 O35 151.0(4) . .
O60 Mo3 O35 91.4(4) . .
O58 Mo3 O56 96.7(4) . .
O40 Mo3 O56 85.5(4) . .
O60 Mo3 O56 158.9(4) . .
O35 Mo3 O56 75.3(4) . .
O58 Mo3 O23 171.5(4) . .
O40 Mo3 O23 84.3(4) . .
O60 Mo3 O23 75.6(4) . .
O35 Mo3 O23 72.6(3) . .
O56 Mo3 O23 84.7(3) . .
O55 Mo4 O42 104.2(5) . .
O55 Mo4 O61 102.1(5) . .
O42 Mo4 O61 100.3(4) . .
O55 Mo4 O44 98.8(4) . .
O42 Mo4 O44 150.8(4) . .
O61 Mo4 O44 92.2(4) . .
O55 Mo4 O51 96.7(5) . .
O42 Mo4 O51 86.4(4) . .
O61 Mo4 O51 157.7(4) . .
O44 Mo4 O51 73.1(4) . .
O55 Mo4 O27 170.0(4) . .
O42 Mo4 O27 85.8(4) . .
O61 Mo4 O27 76.4(4) . .
O44 Mo4 O27 71.5(3) . .
O51 Mo4 O27 83.0(3) . .
O49 Mo5 O3 100.5(4) . .
O49 Mo5 O12 101.4(5) . .
O3 Mo5 O12 92.3(4) . .
O49 Mo5 O11 101.3(5) . .
O3 Mo5 O11 92.5(4) . .
O12 Mo5 O11 155.5(4) . .
O49 Mo5 O74 91.4(4) . .
O3 Mo5 O74 167.9(4) . .
O12 Mo5 O74 87.5(4) . .
O11 Mo5 O74 82.9(4) . .
O49 Mo5 O63 168.5(4) . .
O3 Mo5 O63 89.2(4) . .
O12 Mo5 O63 84.2(4) . .
O11 Mo5 O63 71.9(4) . .
O74 Mo5 O63 78.8(3) . .
O41 Mo6 O16 103.4(5) . .
O41 Mo6 O5 100.1(4) . .
O16 Mo6 O5 99.8(4) . .
O41 Mo6 O20 93.7(4) . .
O16 Mo6 O20 95.4(4) . .
O5 Mo6 O20 156.5(4) . .
O41 Mo6 O10 90.7(4) . .
O16 Mo6 O10 166.0(4) . .
O5 Mo6 O10 76.7(4) . .
O20 Mo6 O10 84.2(3) . .
O41 Mo6 O24 164.3(4) . 2_645
O16 Mo6 O24 92.2(4) . 2_645
O5 Mo6 O24 79.0(4) . 2_645
O20 Mo6 O24 82.7(4) . 2_645
O10 Mo6 O24 73.8(3) . 2_645
O41 Mo6 Ca1 125.2(3) . .
O16 Mo6 Ca1 124.9(3) . .
O5 Mo6 Ca1 51.7(3) . .
O20 Mo6 Ca1 104.8(3) . .
O10 Mo6 Ca1 42.6(2) . .
O24 Mo6 Ca1 42.6(2) 2_645 .
O25 Mo7 O7 99.7(4) . .
O25 Mo7 O6 100.3(5) . .
O7 Mo7 O6 93.8(4) . .
O25 Mo7 O22 97.1(4) . 2_645
O7 Mo7 O22 92.5(4) . 2_645
O6 Mo7 O22 160.1(4) . 2_645
O25 Mo7 O8 92.0(4) . .
O7 Mo7 O8 167.6(4) . .
O6 Mo7 O8 88.0(4) . .
O22 Mo7 O8 82.0(4) 2_645 .
O25 Mo7 O9 172.7(4) . .
O7 Mo7 O9 85.9(3) . .
O6 Mo7 O9 84.0(4) . .
O22 Mo7 O9 77.7(3) 2_645 .
O8 Mo7 O9 82.1(3) . .
O75 Mo8 O72 103.5(5) . .
O75 Mo8 O70 106.3(5) . .
O72 Mo8 O70 105.1(5) . .
O75 Mo8 O44 97.1(5) . .
O72 Mo8 O44 98.4(5) . .
O70 Mo8 O44 141.5(4) . .
O75 Mo8 O51 163.3(5) . .
O72 Mo8 O51 87.3(4) . .
O70 Mo8 O51 82.6(4) . .
O44 Mo8 O51 68.4(3) . .
O75 Mo8 O64 84.6(4) . .
O72 Mo8 O64 166.7(5) . .
O70 Mo8 O64 82.3(4) . .
O44 Mo8 O64 69.8(3) . .
O51 Mo8 O64 82.6(3) . .
O62 Mo9 O57 104.5(5) . .
O62 Mo9 O37 104.8(5) . .
O57 Mo9 O37 96.7(4) . .
O62 Mo9 O65 97.3(5) . .
O57 Mo9 O65 155.0(4) . .
O37 Mo9 O65 89.2(4) . .
O62 Mo9 O61 95.2(4) . .
O57 Mo9 O61 89.2(4) . .
O37 Mo9 O61 156.9(4) . .
O65 Mo9 O61 76.7(4) . .
O62 Mo9 O27 163.4(4) . .
O57 Mo9 O27 85.7(4) . .
O37 Mo9 O27 86.5(4) . .
O65 Mo9 O27 70.4(3) . .
O61 Mo9 O27 71.6(3) . .
O36 Mo10 O68 101.6(5) . .
O36 Mo10 O20 105.1(4) . .
O68 Mo10 O20 104.3(5) . .
O36 Mo10 O35 99.5(4) . .
O68 Mo10 O35 99.5(5) . .
O20 Mo10 O35 141.1(4) . .
O36 Mo10 O43 166.8(4) . 2_645
O68 Mo10 O43 87.2(4) . 2_645
O20 Mo10 O43 81.8(4) . 2_645
O35 Mo10 O43 69.1(3) . 2_645
O36 Mo10 O56 86.1(4) . .
O68 Mo10 O56 168.0(5) . .
O20 Mo10 O56 82.1(4) . .
O35 Mo10 O56 70.0(3) . .
O43 Mo10 O56 83.7(3) 2_645 .
O66 Mo11 O54 105.2(4) . .
O66 Mo11 O65 101.2(5) . .
O54 Mo11 O65 99.0(4) . .
O66 Mo11 O44 97.5(4) . .
O54 Mo11 O44 151.7(4) . .
O65 Mo11 O44 93.0(4) . .
O66 Mo11 O64 97.4(4) . .
O54 Mo11 O64 86.0(4) . .
O65 Mo11 O64 158.7(4) . .
O44 Mo11 O64 74.2(4) . .
O66 Mo11 O27 169.2(4) . .
O54 Mo11 O27 85.6(4) . .
O65 Mo11 O27 76.5(4) . .
O44 Mo11 O27 72.3(3) . .
O64 Mo11 O27 83.3(3) . .
O48 Mo12 O71 103.0(5) . .
O48 Mo12 O5 100.2(4) . .
O71 Mo12 O5 97.9(4) . .
O48 Mo12 O70 98.6(4) . .
O71 Mo12 O70 98.6(4) . .
O5 Mo12 O70 151.4(4) . .
O48 Mo12 O53 92.2(4) . .
O71 Mo12 O53 164.4(4) . .
O5 Mo12 O53 75.7(4) . .
O70 Mo12 O53 82.2(4) . .
O48 Mo12 O21 167.0(4) . .
O71 Mo12 O21 89.8(4) . .
O5 Mo12 O21 75.7(4) . .
O70 Mo12 O21 81.1(4) . .
O53 Mo12 O21 74.8(3) . .
O48 Mo12 Ca1 125.8(4) . .
O71 Mo12 Ca1 122.1(4) . .
O5 Mo12 Ca1 49.1(3) . .
O70 Mo12 Ca1 102.2(3) . .
O53 Mo12 Ca1 43.3(2) . .
O21 Mo12 Ca1 42.5(2) . .
O29 Mo13 O1 99.5(5) . .
O29 Mo13 O6 99.8(4) . .
O1 Mo13 O6 90.9(4) . .
O29 Mo13 O11 102.0(4) . .
O1 Mo13 O11 94.7(4) . .
O6 Mo13 O11 156.1(4) . .
O29 Mo13 O18 92.4(4) . .
O1 Mo13 O18 168.0(4) . .
O6 Mo13 O18 86.2(4) . .
O11 Mo13 O18 83.5(4) . .
O29 Mo13 O63 169.5(4) . .
O1 Mo13 O63 90.0(4) . .
O6 Mo13 O63 84.3(4) . .
O11 Mo13 O63 72.5(4) . .
O18 Mo13 O63 78.1(3) . .
O73 Mo14 O74 103.6(5) . .
O73 Mo14 O18 104.8(5) . .
O74 Mo14 O18 96.9(4) . .
O73 Mo14 O47 95.1(4) . .
O74 Mo14 O47 158.0(5) . .
O18 Mo14 O47 89.3(4) . .
O73 Mo14 O60 96.0(5) . .
O74 Mo14 O60 90.3(4) . .
O18 Mo14 O60 155.6(4) . .
O47 Mo14 O60 76.2(4) . .
O73 Mo14 O23 163.7(4) . .
O74 Mo14 O23 87.0(4) . .
O18 Mo14 O23 85.8(4) . .
O47 Mo14 O23 72.4(3) . .
O60 Mo14 O23 71.2(3) . .
O52 Mo15 O8 104.7(5) . .
O52 Mo15 O47 101.1(5) . .
O8 Mo15 O47 100.2(5) . .
O52 Mo15 O35 98.6(4) . .
O8 Mo15 O35 151.0(4) . .
O47 Mo15 O35 91.9(4) . .
O52 Mo15 O43 98.3(5) . 2_645
O8 Mo15 O43 85.8(4) . 2_645
O47 Mo15 O43 157.5(4) . 2_645
O35 Mo15 O43 73.8(4) . 2_645
O52 Mo15 O23 170.8(4) . .
O8 Mo15 O23 84.6(4) . .
O47 Mo15 O23 76.4(4) . .
O35 Mo15 O23 72.7(3) . .
O43 Mo15 O23 82.6(3) 2_645 .
O14 Mo16 O3 101.4(4) . .
O14 Mo16 O46 100.3(5) . .
O3 Mo16 O46 91.2(4) . .
O14 Mo16 O45 101.0(5) . .
O3 Mo16 O45 91.8(4) . .
O46 Mo16 O45 157.5(4) . .
O14 Mo16 O57 91.3(4) . .
O3 Mo16 O57 167.3(4) . .
O46 Mo16 O57 87.7(4) . .
O45 Mo16 O57 84.6(4) . .
O14 Mo16 O34 167.9(4) . .
O3 Mo16 O34 89.4(4) . .
O46 Mo16 O34 84.8(4) . .
O45 Mo16 O34 72.9(4) . .
O57 Mo16 O34 77.9(3) . .
O17 Mo17 O2 98.8(4) . .
O17 Mo17 O12 101.9(4) . .
O2 Mo17 O12 92.2(4) . .
O17 Mo17 O40 92.8(4) . .
O2 Mo17 O40 167.8(4) . .
O12 Mo17 O40 88.9(4) . .
O17 Mo17 O30 94.9(4) . .
O2 Mo17 O30 92.3(4) . .
O12 Mo17 O30 161.7(4) . .
O40 Mo17 O30 83.1(4) . .
O17 Mo17 O15 171.3(4) . .
O2 Mo17 O15 85.0(3) . .
O12 Mo17 O15 85.6(4) . .
O40 Mo17 O15 83.0(3) . .
O30 Mo17 O15 77.1(4) . .
O59 Mo18 O4 102.0(5) . .
O59 Mo18 O1 99.4(4) . .
O4 Mo18 O1 91.4(4) . .
O59 Mo18 O45 100.8(5) . .
O4 Mo18 O45 156.4(4) . .
O1 Mo18 O45 90.5(4) . .
O59 Mo18 O37 92.5(4) . .
O4 Mo18 O37 89.5(4) . .
O1 Mo18 O37 167.6(4) . .
O45 Mo18 O37 83.9(4) . .
O59 Mo18 O34 169.6(4) . .
O4 Mo18 O34 84.7(4) . .
O1 Mo18 O34 88.3(4) . .
O45 Mo18 O34 71.9(4) . .
O37 Mo18 O34 79.5(3) . .
O26 Fe1 O32 175.2(4) . .
O26 Fe1 O41 88.2(4) . .
O32 Fe1 O41 87.0(4) . .
O26 Fe1 O16 93.3(4) . 2_655
O32 Fe1 O16 91.3(4) . 2_655
O41 Fe1 O16 172.5(3) . 2_655
O26 Fe1 O69 87.6(4) . .
O32 Fe1 O69 94.1(4) . .
O41 Fe1 O69 98.7(4) . .
O16 Fe1 O69 88.8(4) 2_655 .
O26 Fe1 O38 95.4(4) . .
O32 Fe1 O38 83.3(4) . .
O41 Fe1 O38 85.5(3) . .
O16 Fe1 O38 87.0(3) 2_655 .
O69 Fe1 O38 174.9(4) . .
O13 P1 O33 106.7(5) . .
O13 P1 O34 111.1(5) . .
O33 P1 O34 112.3(5) . .
O13 P1 O27 111.0(5) . .
O33 P1 O27 109.2(5) . .
O34 P1 O27 106.6(5) . .
O13 P1 Ca1 53.8(4) . .
O33 P1 Ca1 53.1(4) . .
O34 P1 Ca1 124.5(4) . .
O27 P1 Ca1 128.9(4) . .
O24 Ca1 O10 65.8(3) 2_645 .
O24 Ca1 O21 117.3(3) 2_645 .
O10 Ca1 O21 81.6(3) . .
O24 Ca1 O53 79.8(3) 2_645 .
O10 Ca1 O53 114.3(3) . .
O21 Ca1 O53 66.8(3) . .
O24 Ca1 O33 117.6(3) 2_645 .
O10 Ca1 O33 172.1(3) . .
O21 Ca1 O33 102.0(3) . .
O53 Ca1 O33 73.6(3) . .
O24 Ca1 O15 102.2(3) 2_645 .
O10 Ca1 O15 72.8(3) . .
O21 Ca1 O15 117.6(3) . .
O53 Ca1 O15 172.6(3) . .
O33 Ca1 O15 99.4(3) . .
O24 Ca1 O13 170.1(3) 2_645 .
O10 Ca1 O13 119.2(3) . .
O21 Ca1 O13 72.5(3) . .
O53 Ca1 O13 104.2(3) . .
O33 Ca1 O13 56.3(3) . .
O15 Ca1 O13 72.8(3) . .
O24 Ca1 O9 72.2(3) 2_645 .
O10 Ca1 O9 102.4(3) . .
O21 Ca1 O9 170.4(3) . .
O53 Ca1 O9 118.2(3) . .
O33 Ca1 O9 72.9(3) . .
O15 Ca1 O9 56.5(3) . .
O13 Ca1 O9 98.1(3) . .
O24 Ca1 O5 59.1(3) 2_645 .
O10 Ca1 O5 56.9(3) . .
O21 Ca1 O5 58.2(3) . .
O53 Ca1 O5 57.5(3) . .
O33 Ca1 O5 130.9(3) . .
O15 Ca1 O5 129.7(3) . .
O13 Ca1 O5 130.7(3) . .
O9 Ca1 O5 131.2(3) . .
O24 Ca1 P1 144.8(2) 2_645 .
O10 Ca1 P1 146.6(2) . .
O21 Ca1 P1 88.3(2) . .
O53 Ca1 P1 90.0(2) . .
O33 Ca1 P1 28.2(2) . .
O15 Ca1 P1 84.3(2) . .
O13 Ca1 P1 28.2(2) . .
O9 Ca1 P1 83.7(2) . .
O5 Ca1 P1 139.3(2) . .
O24 Ca1 P2 88.4(2) 2_645 .
O10 Ca1 P2 88.7(2) . .
O21 Ca1 P2 144.9(2) . .
O53 Ca1 P2 146.0(2) . .
O33 Ca1 P2 84.3(2) . .
O15 Ca1 P2 28.2(2) . .
O13 Ca1 P2 83.4(2) . .
O9 Ca1 P2 28.4(2) . .
O5 Ca1 P2 139.1(2) . .
P1 Ca1 P2 81.53(12) . .
O24 Ca1 Mo6 38.1(2) 2_645 .
O10 Ca1 Mo6 37.4(2) . .
O21 Ca1 Mo6 84.2(2) . .
O53 Ca1 Mo6 81.8(2) . .
O33 Ca1 Mo6 149.3(2) . .
O15 Ca1 Mo6 104.3(2) . .
O13 Ca1 Mo6 150.6(2) . .
O9 Ca1 Mo6 104.3(2) . .
O5 Ca1 Mo6 31.19(18) . .
P1 Ca1 Mo6 170.49(12) . .
P2 Ca1 Mo6 107.96(10) . .
O15 P2 O63 111.6(5) . .
O15 P2 O9 107.4(5) . .
O63 P2 O9 111.3(5) . .
O15 P2 O23 109.8(5) . .
O63 P2 O23 107.3(5) . .
O9 P2 O23 109.5(5) . .
O15 P2 Ca1 53.2(4) . .
O63 P2 Ca1 123.9(4) . .
O9 P2 Ca1 54.5(4) . .
O23 P2 Ca1 128.8(4) . .
O21 P3 O19 110.6(5) . .
O21 P3 O51 108.0(5) . .
O19 P3 O51 112.8(6) . .
O21 P3 O31 112.0(6) . .
O19 P3 O31 103.6(5) . .
O51 P3 O31 109.9(5) . .
O26 P4 O30 109.1(5) . .
O26 P4 O56 111.0(5) . .
O30 P4 O56 110.8(6) . .
O26 P4 O10 109.7(6) . .
O30 P4 O10 109.1(5) . .
O56 P4 O10 107.1(5) . .
O32 P5 O24 111.1(6) . .
O32 P5 O22 109.6(5) . .
O24 P5 O22 109.8(5) . .
O32 P5 O43 109.2(5) . .
O24 P5 O43 108.0(5) . .
O22 P5 O43 109.1(5) . .
O39 P6 O53 112.2(5) . .
O39 P6 O64 113.2(6) . .
O53 P6 O64 110.0(5) . .
O39 P6 O67 107.2(6) . .
O53 P6 O67 109.4(6) . .
O64 P6 O67 104.5(6) . .
Mo13 O1 Mo18 170.0(6) . .
Mo17 O2 Mo1 169.9(6) . .
Mo16 O3 Mo5 169.1(6) . .
Mo18 O4 Mo2 159.3(5) . .
Mo6 O5 Mo12 162.7(6) . .
Mo6 O5 Ca1 97.1(4) . .
Mo12 O5 Ca1 99.9(4) . .
Mo13 O6 Mo7 159.9(6) . .
Mo7 O7 Mo2 168.7(6) . .
Mo15 O8 Mo7 148.9(5) . .
P2 O9 Mo7 130.2(6) . .
P2 O9 Ca1 97.2(4) . .
Mo7 O9 Ca1 132.3(4) . .
P4 O10 Mo6 123.1(5) . .
P4 O10 Ca1 131.7(6) . .
Mo6 O10 Ca1 100.0(3) . .
Mo13 O11 Mo5 122.1(5) . .
Mo17 O12 Mo5 159.0(5) . .
P1 O13 Mo1 129.4(5) . .
P1 O13 Ca1 98.0(4) . .
Mo1 O13 Ca1 132.4(4) . .
P2 O15 Mo17 127.9(6) . .
P2 O15 Ca1 98.6(4) . .
Mo17 O15 Ca1 133.0(4) . .
Mo6 O16 Fe1 132.6(6) . 2_645
Mo14 O18 Mo13 138.8(5) . .
P3 O19 Mo1 134.2(6) . .
Mo10 O20 Mo6 158.5(6) . .
P3 O21 Mo12 124.3(5) . .
P3 O21 Ca1 130.1(6) . .
Mo12 O21 Ca1 99.2(3) . .
P5 O22 Mo7 136.0(5) . 2_655
P2 O23 Mo15 126.9(5) . .
P2 O23 Mo3 127.0(5) . .
Mo15 O23 Mo3 93.1(3) . .
P2 O23 Mo14 120.5(5) . .
Mo15 O23 Mo14 88.9(3) . .
Mo3 O23 Mo14 89.0(3) . .
P5 O24 Mo6 122.0(5) . 2_655
P5 O24 Ca1 132.4(6) . 2_655
Mo6 O24 Ca1 99.2(3) 2_655 2_655
P4 O26 Fe1 128.2(5) . .
P1 O27 Mo11 127.9(5) . .
P1 O27 Mo4 125.7(5) . .
Mo11 O27 Mo4 93.8(3) . .
P1 O27 Mo9 119.9(5) . .
Mo11 O27 Mo9 89.8(3) . .
Mo4 O27 Mo9 88.7(3) . .
P4 O30 Mo17 134.8(6) . .
P5 O32 Fe1 126.5(5) . .
P1 O33 Mo2 127.8(6) . .
P1 O33 Ca1 98.7(4) . .
Mo2 O33 Ca1 133.1(4) . .
P1 O34 Mo18 129.2(5) . .
P1 O34 Mo16 128.9(5) . .
Mo18 O34 Mo16 94.5(4) . .
Mo10 O35 Mo15 110.8(4) . .
Mo10 O35 Mo3 111.8(4) . .
Mo15 O35 Mo3 117.1(5) . .
Mo9 O37 Mo18 139.7(5) . .
Fe1 O38 H38A 120.1 . .
Fe1 O38 H38B 119.9 . .
H38A O38 H38B 120.0 . .
P6 O39 Mo2 132.0(6) . .
Mo3 O40 Mo17 148.5(5) . .
Mo6 O41 Fe1 136.0(6) . .
Mo4 O42 Mo1 148.7(5) . .
P5 O43 Mo15 136.8(5) . 2_655
P5 O43 Mo10 122.3(5) . 2_655
Mo15 O43 Mo10 98.5(3) 2_655 2_655
Mo4 O44 Mo8 112.5(4) . .
Mo4 O44 Mo11 117.6(5) . .
Mo8 O44 Mo11 110.8(4) . .
Mo16 O45 Mo18 120.7(5) . .
Mo16 O46 Mo1 159.6(6) . .
Mo15 O47 Mo14 121.3(5) . .
P3 O51 Mo4 134.7(6) . .
P3 O51 Mo8 124.8(6) . .
Mo4 O51 Mo8 98.7(3) . .
P6 O53 Mo12 125.8(5) . .
P6 O53 Ca1 125.8(6) . .
Mo12 O53 Ca1 98.8(3) . .
Mo11 O54 Mo2 148.2(5) . .
P4 O56 Mo3 137.7(6) . .
P4 O56 Mo10 124.6(6) . .
Mo3 O56 Mo10 96.7(3) . .
Mo9 O57 Mo16 140.2(5) . .
Mo3 O60 Mo14 123.1(5) . .
Mo4 O61 Mo9 122.1(5) . .
P2 O63 Mo5 130.1(5) . .
P2 O63 Mo13 129.2(5) . .
Mo5 O63 Mo13 93.3(4) . .
P6 O64 Mo11 135.7(6) . .
P6 O64 Mo8 124.9(6) . .
Mo11 O64 Mo8 97.5(3) . .
Mo11 O65 Mo9 122.5(5) . .
Fe1 O69 H69A 119.9 . .
Fe1 O69 H69B 120.1 . .
H69A O69 H69B 120.0 . .
Mo8 O70 Mo12 159.9(6) . .
Mo14 O74 Mo5 139.1(5) . .
N1 C2 N9 107.5(19) . .
N1 C2 H2 126.2 . .
N9 C2 H2 126.3 . .
C3 N1 C2 110.7(18) . .
C3 N1 C14 126.5(18) . .
C2 N1 C14 122.8(18) . .
C20 N4 C18 109.0(19) . .
C20 N4 C9 125(2) . .
C18 N4 C9 125.8(17) . .
C7 N6 C4 109.7(13) . .
C7 N6 C13 123.7(14) . .
C4 N6 C13 124.8(13) . .
C7 N11 C6 108.2(15) . .
C7 N11 H11 125.9 . .
C6 N11 H11 126.0 . .
N1 C3 C5 107(2) . .
N1 C3 H3 126.6 . .
C5 C3 H3 126.5 . .
C6 C4 N6 105.1(15) . .
C6 C4 H4 127.4 . .
N6 C4 H4 127.5 . .
C3 C5 N9 108(2) . .
C3 C5 H5 126.0 . .
N9 C5 H5 126.1 . .
C4 C6 N11 109.4(16) . .
C4 C6 H6 125.3 . .
N11 C6 H6 125.3 . .
N6 C7 N11 107.2(15) . .
N6 C7 H7 126.3 . .
N11 C7 H7 126.5 . .
C17 N12 C8 107.4(16) . .
C17 N12 H12 126.3 . .
C8 N12 H12 126.4 . .
N5 C8 N12 107.4(19) . .
N5 C8 H8A 126.3 . .
N12 C8 H8A 126.3 . .
N4 C9 C16 107.2(19) . .
N4 C9 H9A 110.3 . .
C16 C9 H9A 110.3 . .
N4 C9 H9B 110.2 . .
C16 C9 H9B 110.3 . .
H9A C9 H9B 108.5 . .
C11 C10 C13 114.5(15) . .
C11 C10 H10A 108.6 . .
C13 C10 H10A 108.6 . .
C11 C10 H10B 108.6 . .
C13 C10 H10B 108.6 . .
H10A C10 H10B 107.6 . .
C12 C11 C10 117.4(16) . .
C12 C11 H11A 108.0 . .
C10 C11 H11A 108.0 . .
C12 C11 H11B 107.9 . .
C10 C11 H11B 108.0 . .
H11A C11 H11B 107.2 . .
C8 N5 C15 109.7(17) . .
C8 N5 C12 123.9(18) . .
C15 N5 C12 125.9(15) . .
N5 C12 C11 115.5(16) . .
N5 C12 H12A 108.4 . .
C11 C12 H12A 108.4 . .
N5 C12 H12B 108.4 . .
C11 C12 H12B 108.4 . .
H12A C12 H12B 107.5 . .
N6 C13 C10 112.9(13) . .
N6 C13 H13A 109.0 . .
C10 C13 H13A 109.0 . .
N6 C13 H13B 109.0 . .
C10 C13 H13B 109.0 . .
H13A C13 H13B 107.8 . .
N1 C14 C22 108(2) . .
N1 C14 H14A 110.2 . .
C22 C14 H14A 110.1 . .
N1 C14 H14B 110.1 . .
C22 C14 H14B 110.2 . .
H14A C14 H14B 108.5 . .
N5 C15 C17 109.2(19) . .
N5 C15 H15 125.4 . .
C17 C15 H15 125.4 . .
C21 C16 C9 113(2) . .
C21 C16 H16A 108.9 . .
C9 C16 H16A 108.9 . .
C21 C16 H16B 109.0 . .
C9 C16 H16B 109.0 . .
H16A C16 H16B 107.7 . .
N12 C17 C15 106(2) . .
N12 C17 H17 126.9 . .
C15 C17 H17 126.8 . .
C19 C18 N4 109(2) . .
C19 C18 H18 125.6 . .
N4 C18 H18 125.6 . .
C18 C19 N7 101(2) . .
C18 C19 H19 129.4 . .
N7 C19 H19 129.5 . .
N7 C20 N4 105(2) . .
N7 C20 H20 127.5 . .
N4 C20 H20 127.4 . .
C20 N7 C19 115.9(19) . .
C20 N7 H7A 122.1 . .
C19 N7 H7A 122.0 . .
C16 C21 C26 113(3) . .
C16 C21 H21A 109.0 . .
C26 C21 H21A 108.9 . .
C16 C21 H21B 108.9 . .
C26 C21 H21B 108.9 . .
H21A C21 H21B 107.7 . .
H3WA O3W H3WB 120.0 . .
H4WA O4W H4WB 120.0 . .
H1WA O1W H1WB 120.0 . .
H2WA O2W H2WB 120.0 . .
C1 C22 C14 133(3) . .
C1 C22 H22A 104.0 . .
C14 C22 H22A 103.9 . .
C1 C22 H22B 103.9 . .
C14 C22 H22B 103.9 . .
H22A C22 H22B 105.4 . .
C24 C23 N3 117(3) . .
C24 C23 H23 121.6 . .
N3 C23 H23 121.9 . .
N8 C24 C23 98(3) . .
N8 C24 H24 131.3 . .
C23 C24 H24 131.0 . .
N8 C25 N3 111(3) . .
N8 C25 H25 124.3 . .
N3 C25 H25 124.5 . .
C21 C26 N3 110(2) . .
C21 C26 H26A 109.7 . .
N3 C26 H26A 109.7 . .
C21 C26 H26B 109.7 . .
N3 C26 H26B 109.7 . .
H26A C26 H26B 108.2 . .
C25 N3 C23 99(3) . .
C25 N3 C26 129(3) . .
C23 N3 C26 132(3) . .
N2 C27 C1 108(3) . .
N2 C27 H27A 110.1 . .
C1 C27 H27A 110.1 . .
N2 C27 H27B 110.0 . .
C1 C27 H27B 110.0 . .
H27A C27 H27B 108.4 . .
N10 C28 C30 104(3) . .
N10 C28 H28 128.3 . .
C30 C28 H28 128.1 . .
C30 N2 C29 115(3) . .
C30 N2 C27 123(3) . .
C29 N2 C27 111(3) . .
N10 C29 N2 100(3) . .
N10 C29 H29 129.9 . .
N2 C29 H29 129.7 . .
N2 C30 C28 107(3) . .
N2 C30 H30 126.3 . .
C28 C30 H30 126.3 . .
C29 N10 C28 113(3) . .
C29 N10 H10 123.4 . .
C28 N10 H10 123.4 . .
C2 N9 C5 106.9(18) . .
C2 N9 H9 126.5 . .
C5 N9 H9 126.6 . .

loop_
_geom_bond_atom_site_label_1
_geom_bond_atom_site_label_2
_geom_bond_distance
_geom_bond_site_symmetry_2
C1 C22 1.31(3) .
C1 C27 1.50(4) .
C1 H1A 0.9700 .
C1 H1B 0.9700 .
N8 C25 1.32(4) .
N8 C24 1.34(3) .
N8 H8 0.8600 .
Mo1 O28 1.706(9) .
Mo1 O2 1.861(9) .
Mo1 O46 1.881(10) .
Mo1 O19 2.037(10) .
Mo1 O42 2.053(9) .
Mo1 O13 2.256(9) .
Mo2 O50 1.670(9) .
Mo2 O4 1.881(10) .
Mo2 O7 1.892(8) .
Mo2 O54 2.044(9) .
Mo2 O39 2.080(10) .
Mo2 O33 2.268(9) .
Mo3 O58 1.679(9) .
Mo3 O40 1.796(9) .
Mo3 O60 1.811(11) .
Mo3 O35 2.062(9) .
Mo3 O56 2.132(9) .
Mo3 O23 2.422(9) .
Mo4 O55 1.671(9) .
Mo4 O42 1.756(9) .
Mo4 O61 1.819(10) .
Mo4 O44 2.021(10) .
Mo4 O51 2.139(10) .
Mo4 O27 2.424(9) .
Mo5 O49 1.671(10) .
Mo5 O3 1.873(9) .
Mo5 O12 1.889(10) .
Mo5 O11 1.938(9) .
Mo5 O74 2.121(9) .
Mo5 O63 2.297(10) .
Mo6 O41 1.705(9) .
Mo6 O16 1.731(9) .
Mo6 O5 1.866(9) .
Mo6 O20 1.978(9) .
Mo6 O10 2.205(10) .
Mo6 O24 2.236(9) 2_645
Mo6 Ca1 3.575(3) .
Mo7 O25 1.692(9) .
Mo7 O7 1.832(8) .
Mo7 O6 1.892(10) .
Mo7 O22 2.017(10) 2_645
Mo7 O8 2.039(8) .
Mo7 O9 2.223(9) .
Mo8 O75 1.660(10) .
Mo8 O72 1.681(10) .
Mo8 O70 1.859(10) .
Mo8 O44 2.061(10) .
Mo8 O51 2.332(9) .
Mo8 O64 2.361(9) .
Mo9 O62 1.692(10) .
Mo9 O57 1.783(9) .
Mo9 O37 1.803(9) .
Mo9 O65 2.057(10) .
Mo9 O61 2.075(10) .
Mo9 O27 2.455(10) .
Mo10 O36 1.683(9) .
Mo10 O68 1.693(10) .
Mo10 O20 1.809(9) .
Mo10 O35 2.037(10) .
Mo10 O43 2.344(9) 2_645
Mo10 O56 2.403(9) .
Mo11 O66 1.691(10) .
Mo11 O54 1.755(9) .
Mo11 O65 1.818(10) .
Mo11 O44 2.062(9) .
Mo11 O64 2.151(10) .
Mo11 O27 2.359(9) .
Mo12 O48 1.694(11) .
Mo12 O71 1.702(10) .
Mo12 O5 1.921(9) .
Mo12 O70 1.929(9) .
Mo12 O53 2.287(10) .
Mo12 O21 2.313(10) .
Mo12 Ca1 3.683(3) .
Mo13 O29 1.692(11) .
Mo13 O1 1.859(8) .
Mo13 O6 1.885(10) .
Mo13 O11 1.886(9) .
Mo13 O18 2.132(9) .
Mo13 O63 2.306(10) .
Mo14 O73 1.703(10) .
Mo14 O74 1.791(10) .
Mo14 O18 1.792(9) .
Mo14 O47 2.062(10) .
Mo14 O60 2.063(10) .
Mo14 O23 2.439(10) .
Mo15 O52 1.665(9) .
Mo15 O8 1.775(9) .
Mo15 O47 1.841(11) .
Mo15 O35 2.059(9) .
Mo15 O43 2.098(9) 2_645
Mo15 O23 2.419(9) .
Mo16 O14 1.683(9) .
Mo16 O3 1.872(9) .
Mo16 O46 1.877(10) .
Mo16 O45 1.907(9) .
Mo16 O57 2.096(9) .
Mo16 O34 2.314(10) .
Mo17 O17 1.666(9) .
Mo17 O2 1.861(9) .
Mo17 O12 1.867(10) .
Mo17 O40 2.012(9) .
Mo17 O30 2.064(10) .
Mo17 O15 2.239(9) .
Mo18 O59 1.680(10) .
Mo18 O4 1.878(10) .
Mo18 O1 1.888(9) .
Mo18 O45 1.990(9) .
Mo18 O37 2.067(9) .
Mo18 O34 2.297(10) .
Fe1 O26 2.031(10) .
Fe1 O32 2.045(10) .
Fe1 O41 2.113(9) .
Fe1 O16 2.129(9) 2_655
Fe1 O69 2.154(10) .
Fe1 O38 2.221(9) .
P1 O13 1.516(9) .
P1 O33 1.519(10) .
P1 O34 1.524(10) .
P1 O27 1.584(9) .
P1 Ca1 3.180(5) .
Ca1 O24 2.453(9) 2_645
Ca1 O10 2.456(9) .
Ca1 O21 2.522(10) .
Ca1 O53 2.556(10) .
Ca1 O33 2.573(10) .
Ca1 O15 2.577(9) .
Ca1 O13 2.591(9) .
Ca1 O9 2.611(9) .
Ca1 O5 2.828(11) .
Ca1 P2 3.184(5) .
P2 O15 1.523(10) .
P2 O63 1.523(11) .
P2 O9 1.525(9) .
P2 O23 1.560(9) .
P3 O21 1.499(9) .
P3 O19 1.517(10) .
P3 O51 1.556(9) .
P3 O31 1.569(10) .
P4 O26 1.485(10) .
P4 O30 1.523(10) .
P4 O56 1.544(9) .
P4 O10 1.566(9) .
P5 O32 1.511(10) .
P5 O24 1.525(9) .
P5 O22 1.539(9) .
P5 O43 1.583(9) .
P6 O39 1.506(10) .
P6 O53 1.517(10) .
P6 O64 1.535(9) .
P6 O67 1.583(11) .
O16 Fe1 2.129(9) 2_645
O22 Mo7 2.017(10) 2_655
O24 Mo6 2.236(9) 2_655
O24 Ca1 2.453(9) 2_655
O38 H38A 0.8498 .
O38 H38B 0.8500 .
O43 Mo15 2.098(9) 2_655
O43 Mo10 2.344(9) 2_655
O69 H69A 0.8501 .
O69 H69B 0.8501 .
C2 N1 1.32(3) .
C2 N9 1.32(2) .
C2 H2 0.9300 .
N1 C3 1.31(2) .
N1 C14 1.51(3) .
N4 C20 1.33(2) .
N4 C18 1.40(3) .
N4 C9 1.55(3) .
N6 C7 1.32(2) .
N6 C4 1.392(19) .
N6 C13 1.481(19) .
N11 C7 1.34(2) .
N11 C6 1.36(2) .
N11 H11 0.8600 .
C3 C5 1.32(3) .
C3 H3 0.9300 .
C4 C6 1.33(2) .
C4 H4 0.9300 .
C5 N9 1.38(2) .
C5 H5 0.9300 .
C6 H6 0.9300 .
C7 H7 0.9300 .
N12 C17 1.33(2) .
N12 C8 1.36(2) .
N12 H12 0.8600 .
C8 N5 1.28(2) .
C8 H8A 0.9300 .
C9 C16 1.56(3) .
C9 H9A 0.9700 .
C9 H9B 0.9700 .
C10 C11 1.47(2) .
C10 C13 1.53(3) .
C10 H10A 0.9700 .
C10 H10B 0.9700 .
C11 C12 1.45(3) .
C11 H11A 0.9700 .
C11 H11B 0.9700 .
N5 C15 1.30(2) .
N5 C12 1.43(2) .
C12 H12A 0.9700 .
C12 H12B 0.9700 .
C13 H13A 0.9700 .
C13 H13B 0.9700 .
C14 C22 1.65(3) .
C14 H14A 0.9700 .
C14 H14B 0.9700 .
C15 C17 1.33(2) .
C15 H15 0.9300 .
C16 C21 1.44(3) .
C16 H16A 0.9700 .
C16 H16B 0.9700 .
C17 H17 0.9300 .
C18 C19 1.36(3) .
C18 H18 0.9300 .
C19 N7 1.39(3) .
C19 H19 0.9300 .
C20 N7 1.29(3) .
C20 H20 0.9300 .
N7 H7A 0.8600 .
C21 C26 1.49(3) .
C21 H21A 0.9700 .
C21 H21B 0.9700 .
O3W H3WA 0.8499 .
O3W H3WB 0.8499 .
O4W H4WA 0.8500 .
O4W H4WB 0.8500 .
O1W H1WA 0.8499 .
O1W H1WB 0.8500 .
O2W H2WA 0.8500 .
O2W H2WB 0.8500 .
C22 H22A 0.9700 .
C22 H22B 0.9700 .
C23 C24 1.40(4) .
C23 N3 1.40(4) .
C23 H23 0.9300 .
C24 H24 0.9300 .
C25 N3 1.35(3) .
C25 H25 0.9300 .
C26 N3 1.50(3) .
C26 H26A 0.9700 .
C26 H26B 0.9700 .
C27 N2 1.45(3) .
C27 H27A 0.9700 .
C27 H27B 0.9700 .
C28 N10 1.31(3) .
C28 C30 1.33(4) .
C28 H28 0.9300 .
N2 C30 1.21(3) .
N2 C29 1.32(3) .
C29 N10 1.30(3) .
C29 H29 0.9300 .
C30 H30 0.9300 .
N10 H10 0.8600 .
N9 H9 0.8600 .

loop_
_geom_hbond_atom_site_label_D
_geom_hbond_atom_site_label_H
_geom_hbond_atom_site_label_A
_geom_hbond_distance_DH
_geom_hbond_distance_HA
_geom_hbond_distance_DA
_geom_hbond_angle_DHA
_geom_hbond_site_symmetry_A
O2W H2WB O65 0.85 2.37 3.182(18) 159.4 4_565
O1W H1WB O59 0.85 2.53 2.880(17) 105.6 2
O4W H4WB O72 0.85 2.52 3.088(16) 124.7 3_666
O4W H4WA O36 0.85 2.27 2.902(17) 130.9 2_645
O3W H3WB O67 0.85 2.62 3.183(15) 124.6 3_666
O3W H3WA O75 0.85 2.42 2.926(16) 118.7 3_666
O69 H69B O4W 0.85 2.39 2.903(16) 119.2 2_655
O69 H69A O53 0.85 2.39 3.187(14) 156.4 2_655
O1W H1WA O74 0.85 2.68 2.846(16) 92.5 .
O3W H3WA O71 0.85 2.45 2.920(15) 115.8 .
O69 H69A O24 0.85 2.47 2.995(14) 120.5 .
O38 H38B O5 0.85 2.48 3.158(13) 136.9 .
O38 H38B O10 0.85 2.40 2.926(13) 120.9 .
O38 H38B O21 0.85 2.26 3.007(13) 147.3 .
